data_7217041
loop_
_publ_author_name
'Kumar, Navnita'
'Khullar, Sadhika'
'Singh, Yogesh'
'Mandal, Sanjay K.'

_publ_section_title
;
 Hierarchical importance of coordination and hydrogen bonds in the
 formation of homochiral 2D coordination polymers and 2D supramolecular
 assemblies
;
_journal_issue 29
_journal_name_full CrystEngComm
_journal_page_first 6730
_journal_paper_doi 10.1039/c4ce00387j
_journal_volume 16
_journal_year 2014
_chemical_formula_moiety 'C30 H30 Cu2 N4 O8, 2(H2 O)'
_chemical_formula_sum 'C30 H34 Cu2 N4 O10'
_chemical_formula_weight 737.69
_chemical_name_common '[Cu2(4,4?-bpy)(Hsersal)2].2H2O'
_space_group_crystal_system monoclinic
_space_group_IT_number 5
_space_group_name_Hall 'C 2y'
_space_group_name_H-M_alt 'C 1 2 1'
_symmetry_space_group_name_Hall 'C 2y'
_symmetry_space_group_name_H-M 'C 1 2 1'
_atom_sites_solution_hydrogens geom
_atom_sites_solution_primary direct
_atom_sites_solution_secondary difmap
_cell_angle_alpha 90
_cell_angle_beta 100.653(11)
_cell_angle_gamma 90
_cell_formula_units_Z 2
_cell_length_a 25.187(5)
_cell_length_b 6.6672(13)
_cell_length_c 10.488(2)
_cell_measurement_reflns_used 3794
_cell_measurement_temperature 150.(2)
_cell_measurement_theta_max 24.9619
_cell_measurement_theta_min 2.3260
_cell_volume 1730.9(6)
_computing_cell_refinement 'SAINT V8.30C (Bruker AXS Inc., 2013)'
_computing_data_collection 'APEX2 V2011.4-1 (Bruker AXS)'
_computing_data_reduction 'SAINT V8.30C (Bruker AXS Inc., 2013)'
_computing_molecular_graphics 'SHELXTL (Bruker AXS)'
_computing_publication_material 'SHELXTL (Bruker AXS)'
_computing_structure_refinement 'SHELXL-2013 (Sheldrick, 2013)'
_computing_structure_solution 'SHELXS-97 (Sheldrick, 2008)'
_diffrn_ambient_temperature 150.(2)
_diffrn_detector_area_resol_mean 8.3333
_diffrn_measured_fraction_theta_full 0.996
_diffrn_measured_fraction_theta_max 0.996
_diffrn_measurement_device_type 'Bruker Kappa APEX II'
_diffrn_measurement_method 'phi and Omega scans'
_diffrn_radiation_monochromator graphite
_diffrn_radiation_type 'Mo K\a'
_diffrn_radiation_wavelength 0.71073
_diffrn_reflns_av_R_equivalents 0.0168
_diffrn_reflns_limit_h_max 29
_diffrn_reflns_limit_h_min -29
_diffrn_reflns_limit_k_max 7
_diffrn_reflns_limit_k_min -7
_diffrn_reflns_limit_l_max 11
_diffrn_reflns_limit_l_min -12
_diffrn_reflns_number 5622
_diffrn_reflns_theta_full 25.04
_diffrn_reflns_theta_max 25.04
_diffrn_reflns_theta_min 1.98
_diffrn_source 'sealed tube'
_diffrn_source_type 'fine focus'
_exptl_absorpt_coefficient_mu 1.286
_exptl_absorpt_correction_T_max 0.7462
_exptl_absorpt_correction_T_min 0.6766
_exptl_absorpt_correction_type multi-scan
_exptl_absorpt_process_details 'SADABS V2012/1 (Bruker AXS Inc.)'
_exptl_crystal_colour 'clear dark green'
_exptl_crystal_density_diffrn 1.415
_exptl_crystal_density_method 'not measured'
_exptl_crystal_description regular
_exptl_crystal_F_000 760
_exptl_crystal_size_max 0.200
_exptl_crystal_size_mid 0.180
_exptl_crystal_size_min 0.150
_refine_diff_density_max 1.311
_refine_diff_density_min -0.479
_refine_ls_abs_structure_details
;
Flack x determined using 1201 quotients [(I+)-(I-)]/[(I+)+(I-)]
(Parsons and Flack (2004), Acta Cryst. A60, s61).
;
_refine_ls_abs_structure_Flack 0.045(8)
_refine_ls_extinction_method none
_refine_ls_goodness_of_fit_ref 1.091
_refine_ls_hydrogen_treatment constr
_refine_ls_matrix_type full
_refine_ls_number_parameters 208
_refine_ls_number_reflns 3007
_refine_ls_number_restraints 1
_refine_ls_restrained_S_all 1.091
_refine_ls_R_factor_all 0.0558
_refine_ls_R_factor_gt 0.0524
_refine_ls_shift/su_max 0.001
_refine_ls_shift/su_mean 0.000
_refine_ls_structure_factor_coef Fsqd
_refine_ls_weighting_details
;
w=1/[\s^2^(Fo^2^)+(0.1077P)^2^+6.3632P]
where P=(Fo^2^+2Fc^2^)/3
;
_refine_ls_weighting_scheme calc
_refine_ls_wR_factor_gt 0.1632
_refine_ls_wR_factor_ref 0.1657
_reflns_number_gt 2804
_reflns_number_total 3007
_reflns_threshold_expression 'I > 2\s(I)'
_cod_data_source_file c4ce00387j1.cif
_cod_data_source_block 2
_cod_database_code 7217041

loop_
_space_group_symop_operation_xyz
'x, y, z'
'-x, y, -z'
'x+1/2, y+1/2, z'
'-x+1/2, y+1/2, -z'

loop_
_atom_site_type_symbol
_atom_site_label
_atom_site_fract_x
_atom_site_fract_y
_atom_site_fract_z
_atom_site_U_iso_or_equiv
_atom_site_adp_type
_atom_site_calc_flag
_atom_site_refinement_flags_adp
_atom_site_refinement_flags_occupancy
_atom_site_refinement_flags_posn
_atom_site_occupancy
Cu Cu1 0.29679(3) 0.75493(19) 0.63105(8) 0.0210(3) Uani d . . . 1
O O7 0.5 0.950(5) 1.0 0.076(8) Uiso d . P S 0.5
O O3 0.3264(2) 0.6981(9) 0.8109(6) 0.0291(16) Uani d . . . 1
O O2 0.3056(3) 0.6234(12) 1.0010(6) 0.0389(17) Uani d . . . 1
O O1 0.2631(2) 0.8141(8) 0.4567(5) 0.0242(15) Uani d . . . 1
N N1 0.2265(3) 0.7130(10) 0.6865(6) 0.0221(19) Uani d . . . 1
H H1 0.2146 0.5731 0.6614 0.026 Uiso calc U . R 1
N N2 0.3704(3) 0.7619(18) 0.5857(6) 0.0258(14) Uani d . . . 1
C C9 0.2341(3) 0.7256(16) 0.8308(8) 0.028(2) Uani d . . . 1
H H9 0.2284 0.8688 0.8532 0.033 Uiso calc U . R 1
C C8 0.2934(4) 0.6737(14) 0.8876(9) 0.029(2) Uani d . . . 1
C C10 0.1936(5) 0.603(2) 0.8848(10) 0.048(3) Uani d . . . 1
H H10A 0.208 0.574 0.9773 0.058 Uiso calc U . R 1
H H10B 0.1601 0.6823 0.8805 0.058 Uiso calc U . R 1
O O4 0.1816(6) 0.430(2) 0.8219(9) 0.099(5) Uani d . . . 1
H H4 0.1857 0.3352 0.8753 0.148 Uiso calc U . R 1
C C7 0.1838(4) 0.8493(14) 0.6209(9) 0.0273(19) Uani d . . . 1
H H7A 0.1966 0.9899 0.6306 0.033 Uiso calc U . R 1
H H7B 0.1513 0.8369 0.6606 0.033 Uiso calc U . R 1
C C6 0.1701(3) 0.7944(12) 0.4782(8) 0.022(2) Uani d . . . 1
C C5 0.1161(3) 0.760(2) 0.4162(7) 0.0275(17) Uani d . . . 1
H H5 0.0881 0.7697 0.4655 0.033 Uiso calc U . R 1
C C4 0.1033(4) 0.7154(14) 0.2896(10) 0.033(2) Uani d . . . 1
H H4A 0.0666 0.6959 0.2503 0.039 Uiso calc U . R 1
C C3 0.1438(4) 0.6969(13) 0.2146(9) 0.029(2) Uani d . . . 1
H H3 0.1347 0.6676 0.1246 0.035 Uiso calc U . R 1
C C2 0.1975(3) 0.7222(15) 0.2740(8) 0.026(2) Uani d . . . 1
H H2 0.2252 0.7017 0.2249 0.031 Uiso calc U . R 1
C C1 0.2119(3) 0.7779(16) 0.4065(8) 0.0209(18) Uani d . . . 1
C C15 0.3770(3) 0.7979(12) 0.4626(8) 0.026(2) Uani d . . . 1
H H15 0.3457 0.8238 0.3988 0.031 Uiso calc U . R 1
C C14 0.4255(3) 0.7991(13) 0.4255(8) 0.027(2) Uani d . . . 1
H H14 0.4279 0.8262 0.3378 0.032 Uiso calc U . R 1
C C13 0.4732(3) 0.7597(19) 0.5186(7) 0.0247(15) Uani d . . . 1
C C11 0.4148(3) 0.7243(15) 0.6721(8) 0.025(2) Uani d . . . 1
H H11 0.411 0.6966 0.7588 0.03 Uiso calc U . R 1
C C12 0.4662(3) 0.7230(15) 0.6442(9) 0.029(2) Uani d . . . 1
H H12 0.4966 0.6971 0.7106 0.035 Uiso calc U . R 1
O O6 0.4211(15) 0.695(6) 0.088(3) 0.147(13) Uiso d . P . 0.5
O O5 0.5 0.411(5) 0 0.082(9) Uiso d . P S 0.5

loop_
_atom_site_aniso_label
_atom_site_aniso_U_11
_atom_site_aniso_U_22
_atom_site_aniso_U_33
_atom_site_aniso_U_12
_atom_site_aniso_U_13
_atom_site_aniso_U_23
Cu1 0.0210(5) 0.0177(5) 0.0229(5) -0.0018(5) 0.0002(3) 0.0013(5)
O3 0.027(3) 0.029(4) 0.029(3) 0.000(2) 0.002(3) 0.005(2)
O2 0.044(4) 0.051(5) 0.019(3) 0.003(3) -0.004(3) 0.002(3)
O1 0.024(3) 0.021(4) 0.025(3) -0.001(2) -0.002(2) 0.003(2)
N1 0.023(3) 0.021(6) 0.020(3) -0.001(3) 0.000(3) 0.001(3)
N2 0.030(3) 0.016(3) 0.031(3) -0.005(5) 0.002(3) 0.001(5)
C9 0.034(4) 0.024(6) 0.023(4) 0.003(4) 0.001(3) -0.006(4)
C8 0.030(5) 0.024(4) 0.032(5) -0.001(4) 0.003(4) -0.004(4)
C10 0.045(6) 0.074(9) 0.029(6) 0.000(6) 0.013(5) 0.002(5)
O4 0.134(10) 0.122(10) 0.036(5) -0.082(9) 0.002(6) 0.002(6)
C7 0.030(5) 0.019(4) 0.032(5) 0.007(4) 0.004(4) -0.003(4)
C6 0.030(4) 0.013(6) 0.022(4) 0.004(3) -0.001(3) 0.005(3)
C5 0.022(4) 0.025(4) 0.036(4) 0.003(5) 0.003(3) 0.013(6)
C4 0.022(4) 0.027(7) 0.044(5) -0.002(4) -0.008(4) 0.002(4)
C3 0.032(5) 0.023(5) 0.029(5) 0.002(3) -0.004(4) -0.001(3)
C2 0.030(4) 0.024(6) 0.023(4) 0.006(4) 0.004(3) 0.005(3)
C1 0.022(4) 0.012(5) 0.027(4) 0.000(4) 0.000(3) 0.003(4)
C15 0.024(4) 0.025(7) 0.026(4) 0.002(3) -0.003(3) -0.001(3)
C14 0.025(4) 0.031(7) 0.023(4) -0.001(3) 0.000(3) -0.001(3)
C13 0.024(4) 0.020(4) 0.028(4) -0.004(5) -0.002(3) 0.005(5)
C11 0.024(4) 0.024(6) 0.025(4) 0.000(4) -0.001(3) 0.007(4)
C12 0.026(4) 0.029(6) 0.030(4) -0.001(4) -0.004(3) 0.001(4)

loop_
_atom_type_symbol
_atom_type_description
_atom_type_scat_dispersion_real
_atom_type_scat_dispersion_imag
_atom_type_scat_source
C C 0.0033 0.0016 'International Tables Vol C Tables 4.2.6.8 and 6.1.1.4'
H H 0.0000 0.0000 'International Tables Vol C Tables 4.2.6.8 and 6.1.1.4'
N N 0.0061 0.0033 'International Tables Vol C Tables 4.2.6.8 and 6.1.1.4'
O O 0.0106 0.0060 'International Tables Vol C Tables 4.2.6.8 and 6.1.1.4'
Cu Cu 0.3201 1.2651 'International Tables Vol C Tables 4.2.6.8 and 6.1.1.4'

loop_
_geom_angle_atom_site_label_1
_geom_angle_atom_site_label_2
_geom_angle_atom_site_label_3
_geom_angle_site_symmetry_3
_geom_angle
O1 Cu1 O3 . 176.2(3)
O1 Cu1 N1 . 92.7(3)
O3 Cu1 N1 . 83.7(3)
O1 Cu1 N2 . 92.0(3)
O3 Cu1 N2 . 91.7(3)
N1 Cu1 N2 . 172.4(4)
C8 O3 Cu1 . 117.7(6)
C1 O1 Cu1 . 124.9(5)
C7 N1 C9 . 112.6(7)
C7 N1 Cu1 . 112.9(5)
C9 N1 Cu1 . 109.6(5)
C7 N1 H1 . 107.2
C9 N1 H1 . 107.2
Cu1 N1 H1 . 107.2
C11 N2 C15 . 116.6(7)
C11 N2 Cu1 . 122.4(6)
C15 N2 Cu1 . 120.9(6)
N1 C9 C10 . 112.6(8)
N1 C9 C8 . 108.2(7)
C10 C9 C8 . 114.2(9)
N1 C9 H9 . 107.1
C10 C9 H9 . 107.1
C8 C9 H9 . 107.1
O2 C8 O3 . 125.2(9)
O2 C8 C9 . 119.4(8)
O3 C8 C9 . 115.3(8)
O4 C10 C9 . 113.0(10)
O4 C10 H10A . 109.0
C9 C10 H10A . 109.0
O4 C10 H10B . 109.0
C9 C10 H10B . 109.0
H10A C10 H10B . 107.8
C10 O4 H4 . 109.5
N1 C7 C6 . 108.9(7)
N1 C7 H7A . 109.9
C6 C7 H7A . 109.9
N1 C7 H7B . 109.9
C6 C7 H7B . 109.9
H7A C7 H7B . 108.3
C1 C6 C5 . 119.6(7)
C1 C6 C7 . 119.4(7)
C5 C6 C7 . 121.1(8)
C4 C5 C6 . 121.7(8)
C4 C5 H5 . 119.1
C6 C5 H5 . 119.1
C5 C4 C3 . 120.5(8)
C5 C4 H4A . 119.7
C3 C4 H4A . 119.7
C2 C3 C4 . 119.0(8)
C2 C3 H3 . 120.5
C4 C3 H3 . 120.5
C3 C2 C1 . 121.4(8)
C3 C2 H2 . 119.3
C1 C2 H2 . 119.3
O1 C1 C6 . 123.0(7)
O1 C1 C2 . 119.4(7)
C6 C1 C2 . 117.6(7)
C14 C15 N2 . 123.6(8)
C14 C15 H15 . 118.2
N2 C15 H15 . 118.2
C15 C14 C13 . 119.7(8)
C15 C14 H14 . 120.2
C13 C14 H14 . 120.2
C12 C13 C14 . 116.5(8)
C12 C13 C13 2_656 122.4(8)
C14 C13 C13 2_656 121.1(8)
N2 C11 C12 . 124.2(8)
N2 C11 H11 . 117.9
C12 C11 H11 . 117.9
C11 C12 C13 . 119.4(7)
C11 C12 H12 . 120.3
C13 C12 H12 . 120.3

loop_
_geom_bond_atom_site_label_1
_geom_bond_atom_site_label_2
_geom_bond_site_symmetry_2
_geom_bond_distance
Cu1 O1 . 1.909(6)
Cu1 O3 . 1.933(6)
Cu1 N1 . 1.984(7)
Cu1 N2 . 1.997(7)
O3 C8 . 1.269(11)
O2 C8 . 1.219(12)
O1 C1 . 1.323(10)
N1 C7 . 1.476(11)
N1 C9 . 1.493(10)
N1 H1 . 1.0
N2 C11 . 1.328(10)
N2 C15 . 1.354(11)
C9 C10 . 1.497(16)
C9 C8 . 1.542(12)
C9 H9 . 1.0
C10 O4 . 1.334(18)
C10 H10A . 0.99
C10 H10B . 0.99
O4 H4 . 0.84
C7 C6 . 1.517(12)
C7 H7A . 0.99
C7 H7B . 0.99
C6 C1 . 1.405(12)
C6 C5 . 1.414(11)
C5 C4 . 1.341(13)
C5 H5 . 0.95
C4 C3 . 1.404(14)
C4 H4A . 0.95
C3 C2 . 1.391(12)
C3 H3 . 0.95
C2 C1 . 1.419(12)
C2 H2 . 0.95
C15 C14 . 1.350(13)
C15 H15 . 0.95
C14 C13 . 1.425(11)
C14 H14 . 0.95
C13 C12 . 1.382(12)
C13 C13 2_656 1.474(15)
C11 C12 . 1.378(12)
C11 H11 . 0.95
C12 H12 . 0.95

loop_
_geom_hbond_atom_site_label_D
_geom_hbond_atom_site_label_H
_geom_hbond_atom_site_label_A
_geom_hbond_site_symmetry_A
_geom_hbond_distance_DH
_geom_hbond_distance_HA
_geom_hbond_distance_DA
_geom_hbond_angle_DHA
O4 H4 O2 4_547 0.84 1.90 2.742(14) 178.6
N1 H1 O1 4_546 1.00 2.26 3.089(9) 139.9
C9 H9 O2 4_557 1.00 2.54 3.435(12) 149.3
C15 H15 O4 4_556 0.95 2.40 3.198(13) 141.9
C7 H7A O1 4_556 0.99 2.62 3.529(11) 152.0

loop_
_geom_torsion_atom_site_label_1
_geom_torsion_atom_site_label_2
_geom_torsion_atom_site_label_3
_geom_torsion_atom_site_label_4
_geom_torsion_site_symmetry_1
_geom_torsion_site_symmetry_4
_geom_torsion
C7 N1 C9 C10 . . 81.7(10)
Cu1 N1 C9 C10 . . -151.8(8)
C7 N1 C9 C8 . . -151.1(8)
Cu1 N1 C9 C8 . . -24.6(9)
Cu1 O3 C8 O2 . . 174.6(8)
Cu1 O3 C8 C9 . . -9.2(11)
N1 C9 C8 O2 . . -161.0(9)
C10 C9 C8 O2 . . -34.7(13)
N1 C9 C8 O3 . . 22.6(11)
C10 C9 C8 O3 . . 148.9(9)
N1 C9 C10 O4 . . 37.3(14)
C8 C9 C10 O4 . . -86.7(13)
C9 N1 C7 C6 . . -167.5(7)
Cu1 N1 C7 C6 . . 67.8(8)
N1 C7 C6 C1 . . -51.8(11)
N1 C7 C6 C5 . . 128.4(9)
C1 C6 C5 C4 . . -1.0(16)
C7 C6 C5 C4 . . 178.8(10)
C6 C5 C4 C3 . . 1.2(17)
C5 C4 C3 C2 . . 1.2(14)
C4 C3 C2 C1 . . -3.8(14)
Cu1 O1 C1 C6 . . 35.1(13)
Cu1 O1 C1 C2 . . -145.7(7)
C5 C6 C1 O1 . . 177.7(9)
C7 C6 C1 O1 . . -2.1(14)
C5 C6 C1 C2 . . -1.5(14)
C7 C6 C1 C2 . . 178.7(8)
C3 C2 C1 O1 . . -175.3(9)
C3 C2 C1 C6 . . 4.0(14)
C11 N2 C15 C14 . . -0.7(16)
Cu1 N2 C15 C14 . . -178.2(7)
N2 C15 C14 C13 . . 0.4(14)
C15 C14 C13 C12 . . -0.4(15)
C15 C14 C13 C13 . 2_656 180.0(6)
C15 N2 C11 C12 . . 1.0(17)
Cu1 N2 C11 C12 . . 178.4(8)
N2 C11 C12 C13 . . -1.0(16)
C14 C13 C12 C11 . . 0.6(16)
C13 C13 C12 C11 2_656 . -179.7(7)
